data_7124498
loop_
_publ_author_name
'Li, Guangmao'
'Li, Junjie'
'Wu, Kui'
'Yang, Zhihua'
'Pan, Shilie'

_publ_section_title
;
 Ba4(BS3S)2S4: A New Thioborate with Unprecedented [BS3-S] and [S4]
 Fundamental Building Blocks
;
_journal_name_full 'Chemical Communications'
_journal_paper_doi 10.1039/C9CC07930K
_journal_year 2019
_chemical_formula_sum 'B2 Ba4 S12'
_chemical_formula_weight 955.70
_space_group_IT_number 14
_space_group_name_Hall '-P 2yn'
_space_group_name_H-M_alt 'P 1 21/n 1'
_symmetry_cell_setting monoclinic
_symmetry_space_group_name_H-M 'P 1 21/n 1'
_audit_creation_method SHELXL-97
_audit_update_record
;
2019-10-09 deposited with the CCDC.	2019-11-14 downloaded from the CCDC.
;
_cell_angle_alpha 90.00
_cell_angle_beta 97.757(9)
_cell_angle_gamma 90.00
_cell_formula_units_Z 4
_cell_length_a 9.191(4)
_cell_length_b 13.066(6)
_cell_length_c 15.321(7)
_cell_measurement_reflns_used 2774
_cell_measurement_temperature 296(2)
_cell_measurement_theta_max 26.857
_cell_measurement_theta_min 2.536
_cell_volume 1823.1(14)
_computing_cell_refinement 'Bruker SMART'
_computing_data_collection 'Bruker SMART'
_computing_data_reduction 'Bruker SAINT'
_computing_molecular_graphics 'Bruker SHELXTL'
_computing_publication_material 'Bruker SHELXTL'
_computing_structure_refinement 'SHELXL-97 (Sheldrick, 1997)'
_computing_structure_solution 'SHELXS-97 (Sheldrick, 1990)'
_diffrn_ambient_temperature 296(2)
_diffrn_measured_fraction_theta_full 0.991
_diffrn_measured_fraction_theta_max 0.991
_diffrn_measurement_device_type 'CCD area detector'
_diffrn_measurement_method 'phi and omega scans'
_diffrn_radiation_monochromator graphite
_diffrn_radiation_source 'fine-focus sealed tube'
_diffrn_radiation_type MoK\a
_diffrn_radiation_wavelength 0.71073
_diffrn_reflns_av_R_equivalents 0.0679
_diffrn_reflns_av_sigmaI/netI 0.0823
_diffrn_reflns_limit_h_max 11
_diffrn_reflns_limit_h_min -11
_diffrn_reflns_limit_k_max 16
_diffrn_reflns_limit_k_min -9
_diffrn_reflns_limit_l_max 19
_diffrn_reflns_limit_l_min -18
_diffrn_reflns_number 11300
_diffrn_reflns_theta_full 27.36
_diffrn_reflns_theta_max 27.36
_diffrn_reflns_theta_min 2.06
_exptl_absorpt_coefficient_mu 9.872
_exptl_absorpt_correction_T_max 0.7546
_exptl_absorpt_correction_T_min 0.4423
_exptl_absorpt_correction_type multi-scan
_exptl_absorpt_process_details SADABS
_exptl_crystal_colour orange
_exptl_crystal_density_diffrn 3.482
_exptl_crystal_description block
_exptl_crystal_F_000 1704
_exptl_crystal_size_max 0.113
_exptl_crystal_size_mid 0.089
_exptl_crystal_size_min 0.080
_refine_diff_density_max 1.259
_refine_diff_density_min -1.271
_refine_diff_density_rms 0.307
_refine_ls_extinction_coef 0.00039(4)
_refine_ls_extinction_expression Fc^*^=kFc[1+0.001xFc^2^\l^3^/sin(2\q)]^-1/4^
_refine_ls_extinction_method SHELXL
_refine_ls_goodness_of_fit_ref 0.973
_refine_ls_hydrogen_treatment undef
_refine_ls_matrix_type full
_refine_ls_number_parameters 164
_refine_ls_number_reflns 4090
_refine_ls_number_restraints 0
_refine_ls_restrained_S_all 0.973
_refine_ls_R_factor_all 0.0707
_refine_ls_R_factor_gt 0.0427
_refine_ls_shift/su_max 0.001
_refine_ls_shift/su_mean 0.000
_refine_ls_structure_factor_coef Fsqd
_refine_ls_weighting_details 'calc w=1/[\s^2^(Fo^2^)+(0.0246P)^2^+0.0000P] where P=(Fo^2^+2Fc^2^)/3'
_refine_ls_weighting_scheme calc
_refine_ls_wR_factor_gt 0.0750
_refine_ls_wR_factor_ref 0.0853
_reflns_number_gt 2894
_reflns_number_total 4090
_reflns_threshold_expression >2sigma(I)
_cod_data_source_file c9cc07930k2.cif
_cod_data_source_block 2
_cod_depositor_comments
;
The following automatic conversions were performed:

data item '_symmetry_cell_setting' value 'Monoclinic' was changed to
'monoclinic' in accordance with the
/home/data/users/saulius/crontab/automatic-downloads/rss-feeds/RSC/lib/dictionaries/cif_core.dic
dictionary named 'cif_core.dic' version 2.4.2 last updated on
2011-04-26.

Automatic conversion script
Id: cif_fix_values 6909 2019-04-08 15:41:33Z antanas 
;
_cod_original_cell_volume 1823.1(15)
_cod_original_sg_symbol_H-M P2(1)/n
_cod_database_code 7124498

loop_
_symmetry_equiv_pos_as_xyz
'x, y, z'
'-x+1/2, y+1/2, -z+1/2'
'-x, -y, -z'
'x-1/2, -y-1/2, z-1/2'

loop_
_atom_site_label
_atom_site_type_symbol
_atom_site_fract_x
_atom_site_fract_y
_atom_site_fract_z
_atom_site_U_iso_or_equiv
_atom_site_adp_type
_atom_site_occupancy
_atom_site_symmetry_multiplicity
_atom_site_calc_flag
Ba1 Ba 0.44684(6) 0.97137(4) 0.12536(4) 0.01933(15) Uani 1 1 d
Ba2 Ba 0.17133(6) 0.97304(4) 0.34187(4) 0.02069(15) Uani 1 1 d
Ba3 Ba 0.72154(6) 0.71252(4) 0.22330(4) 0.02269(16) Uani 1 1 d
Ba4 Ba 0.04455(6) 0.75091(4) 0.01079(4) 0.01911(15) Uani 1 1 d
S1 S 0.3182(2) 0.87069(16) -0.07443(15) 0.0177(5) Uani 1 1 d
S2 S 0.2603(3) 1.11080(17) -0.04998(17) 0.0217(5) Uani 1 1 d
S3 S -0.0139(2) 1.05478(16) 0.12618(16) 0.0177(5) Uani 1 1 d
S4 S 0.1205(2) 0.92758(17) 0.14204(16) 0.0197(5) Uani 1 1 d
S5 S 0.4610(3) 0.83730(17) 0.31026(16) 0.0183(5) Uani 1 1 d
S6 S 0.3748(2) 0.71663(17) 0.13342(16) 0.0198(5) Uani 1 1 d
S7 S 0.3168(3) 1.20899(17) 0.20441(16) 0.0197(5) Uani 1 1 d
S8 S 0.4532(3) 1.12132(17) 0.29648(16) 0.0191(5) Uani 1 1 d
S9 S 0.3352(3) 1.00335(18) 0.54169(17) 0.0224(5) Uani 1 1 d
S10 S -0.1810(3) 0.90070(17) 0.41794(17) 0.0238(6) Uani 1 1 d
S11 S 0.2375(3) 0.86182(17) 0.52178(17) 0.0239(6) Uani 1 1 d
S12 S -0.1702(3) 0.9407(2) 0.28892(18) 0.0304(6) Uani 1 1 d
B1 B 0.2016(12) 0.9839(8) -0.0839(7) 0.021(2) Uani 1 1 d
B2 B 0.3401(10) 0.7507(7) 0.2431(7) 0.015(2) Uani 1 1 d

loop_
_atom_site_aniso_label
_atom_site_aniso_U_11
_atom_site_aniso_U_22
_atom_site_aniso_U_33
_atom_site_aniso_U_23
_atom_site_aniso_U_13
_atom_site_aniso_U_12
Ba1 0.0195(3) 0.0202(3) 0.0190(3) -0.0006(2) 0.0055(2) -0.0030(2)
Ba2 0.0245(3) 0.0193(3) 0.0178(3) -0.0008(2) 0.0013(3) 0.0016(2)
Ba3 0.0200(3) 0.0276(3) 0.0202(3) -0.0020(3) 0.0017(3) 0.0058(2)
Ba4 0.0227(3) 0.0175(3) 0.0171(3) -0.0003(2) 0.0024(2) -0.0029(2)
S1 0.0182(12) 0.0164(12) 0.0185(13) 0.0020(9) 0.0028(10) 0.0005(9)
S2 0.0222(13) 0.0181(13) 0.0249(15) -0.0043(10) 0.0033(11) -0.0016(10)
S3 0.0178(12) 0.0166(12) 0.0182(13) -0.0011(9) 0.0010(10) -0.0019(9)
S4 0.0171(12) 0.0209(12) 0.0196(13) -0.0013(10) -0.0023(10) 0.0023(9)
S5 0.0194(12) 0.0180(12) 0.0160(13) -0.0014(9) -0.0027(10) -0.0017(9)
S6 0.0201(12) 0.0219(13) 0.0174(13) -0.0017(10) 0.0025(10) -0.0014(10)
S7 0.0194(12) 0.0212(12) 0.0184(13) 0.0018(10) 0.0018(10) 0.0026(9)
S8 0.0174(12) 0.0208(13) 0.0189(13) -0.0003(10) 0.0014(10) 0.0006(9)
S9 0.0212(12) 0.0250(13) 0.0212(14) -0.0003(10) 0.0038(11) -0.0025(10)
S10 0.0256(14) 0.0201(13) 0.0255(15) 0.0013(10) 0.0024(12) 0.0037(10)
S11 0.0296(14) 0.0199(13) 0.0223(14) 0.0001(10) 0.0036(12) 0.0014(10)
S12 0.0295(15) 0.0373(16) 0.0269(16) -0.0035(12) 0.0125(13) -0.0041(11)
B1 0.024(6) 0.025(6) 0.016(6) 0.005(5) 0.006(5) 0.007(5)
B2 0.011(5) 0.015(5) 0.016(6) 0.003(4) -0.007(4) 0.004(4)

loop_
_atom_type_symbol
_atom_type_description
_atom_type_scat_dispersion_real
_atom_type_scat_dispersion_imag
_atom_type_scat_source
B B 0.0013 0.0007 'International Tables Vol C Tables 4.2.6.8 and 6.1.1.4'
S S 0.1246 0.1234 'International Tables Vol C Tables 4.2.6.8 and 6.1.1.4'
Ba Ba -0.3244 2.2819 'International Tables Vol C Tables 4.2.6.8 and 6.1.1.4'

loop_
_geom_angle_atom_site_label_1
_geom_angle_atom_site_label_2
_geom_angle_atom_site_label_3
_geom_angle
_geom_angle_site_symmetry_1
_geom_angle_site_symmetry_3
S4 Ba1 S1 147.41(6) . 3_675
S4 Ba1 S2 145.65(6) . 3_675
S1 Ba1 S2 60.12(6) 3_675 3_675
S4 Ba1 S8 87.55(6) . .
S1 Ba1 S8 82.40(6) 3_675 .
S2 Ba1 S8 123.85(6) 3_675 .
S4 Ba1 S5 76.04(6) . .
S1 Ba1 S5 127.32(6) 3_675 .
S2 Ba1 S5 100.96(6) 3_675 .
S8 Ba1 S5 68.72(7) . .
S4 Ba1 S1 77.26(6) . .
S1 Ba1 S1 101.35(6) 3_675 .
S2 Ba1 S1 75.88(6) 3_675 .
S8 Ba1 S1 157.28(6) . .
S5 Ba1 S1 122.28(6) . .
S4 Ba1 S6 67.71(6) . .
S1 Ba1 S6 142.31(6) 3_675 .
S2 Ba1 S6 82.19(6) 3_675 .
S8 Ba1 S6 122.72(6) . .
S5 Ba1 S6 55.77(6) . .
S1 Ba1 S6 66.88(6) . .
S4 Ba1 B1 174.1(2) . 3_675
S1 Ba1 B1 31.76(18) 3_675 3_675
S2 Ba1 B1 31.11(18) 3_675 3_675
S8 Ba1 B1 97.54(19) . 3_675
S5 Ba1 B1 108.61(19) . 3_675
S1 Ba1 B1 97.0(2) . 3_675
S6 Ba1 B1 111.53(18) . 3_675
S4 Ba1 S2 77.28(6) . .
S1 Ba1 S2 75.57(6) 3_675 .
S2 Ba1 S2 104.05(6) 3_675 .
S8 Ba1 S2 104.94(7) . .
S5 Ba1 S2 152.78(6) . .
S1 Ba1 S2 55.54(6) . .
S6 Ba1 S2 117.40(6) . .
B1 Ba1 S2 98.37(19) 3_675 .
S4 Ba1 S7 76.24(6) . .
S1 Ba1 S7 77.80(6) 3_675 .
S2 Ba1 S7 137.19(6) 3_675 .
S8 Ba1 S7 35.17(6) . .
S5 Ba1 S7 98.32(6) . .
S1 Ba1 S7 123.18(6) . .
S6 Ba1 S7 139.30(6) . .
B1 Ba1 S7 106.25(18) 3_675 .
S2 Ba1 S7 70.01(6) . .
S4 Ba1 Ba1 117.41(5) . 3_675
S1 Ba1 Ba1 53.17(4) 3_675 3_675
S2 Ba1 Ba1 54.70(5) 3_675 3_675
S8 Ba1 Ba1 130.74(5) . 3_675
S5 Ba1 Ba1 153.74(5) . 3_675
S1 Ba1 Ba1 48.18(4) . 3_675
S6 Ba1 Ba1 106.32(4) . 3_675
B1 Ba1 Ba1 56.83(19) 3_675 3_675
S2 Ba1 Ba1 49.35(5) . 3_675
S7 Ba1 Ba1 106.63(5) . 3_675
S4 Ba1 Ba3 130.18(5) . 2_655
S1 Ba1 Ba3 43.49(5) 3_675 2_655
S2 Ba1 Ba3 83.41(5) 3_675 2_655
S8 Ba1 Ba3 43.26(4) . 2_655
S5 Ba1 Ba3 89.13(5) . 2_655
S1 Ba1 Ba3 144.84(4) . 2_655
S6 Ba1 Ba3 138.16(5) . 2_655
B1 Ba1 Ba3 54.53(19) 3_675 2_655
S2 Ba1 Ba3 104.16(5) . 2_655
S7 Ba1 Ba3 58.99(5) . 2_655
Ba1 Ba1 Ba3 96.66(3) 3_675 2_655
S4 Ba2 S11 140.81(7) . .
S4 Ba2 S12 73.04(7) . .
S11 Ba2 S12 103.52(7) . .
S4 Ba2 S6 107.45(6) . 2
S11 Ba2 S6 111.67(7) . 2
S12 Ba2 S6 91.16(6) . 2
S4 Ba2 S9 161.01(6) . .
S11 Ba2 S9 37.77(6) . .
S12 Ba2 S9 125.15(7) . .
S6 Ba2 S9 79.72(6) 2 .
S4 Ba2 S5 76.56(6) . .
S11 Ba2 S5 79.21(6) . .
S12 Ba2 S5 133.25(7) . .
S6 Ba2 S5 131.94(6) 2 .
S9 Ba2 S5 85.59(6) . .
S4 Ba2 S8 85.64(6) . .
S11 Ba2 S8 112.79(7) . .
S12 Ba2 S8 141.75(7) . .
S6 Ba2 S8 64.99(6) 2 .
S9 Ba2 S8 81.57(6) . .
S5 Ba2 S8 67.72(6) . .
S4 Ba2 S7 67.52(6) . 2_545
S11 Ba2 S7 73.31(6) . 2_545
S12 Ba2 S7 82.77(6) . 2_545
S6 Ba2 S7 173.02(6) 2 2_545
S9 Ba2 S7 106.60(6) . 2_545
S5 Ba2 S7 52.78(6) . 2_545
S8 Ba2 S7 118.28(6) . 2_545
S4 Ba2 S3 34.28(6) . .
S11 Ba2 S3 161.56(6) . .
S12 Ba2 S3 58.91(6) . .
S6 Ba2 S3 76.52(6) 2 .
S9 Ba2 S3 156.04(6) . .
S5 Ba2 S3 108.12(6) . .
S8 Ba2 S3 85.60(6) . .
S7 Ba2 S3 97.29(6) 2_545 .
S4 Ba2 Ba3 84.84(5) . 2
S11 Ba2 Ba3 122.95(5) . 2
S12 Ba2 Ba3 48.57(5) . 2
S6 Ba2 Ba3 43.47(4) 2 2
S9 Ba2 Ba3 110.98(5) . 2
S5 Ba2 Ba3 157.80(5) . 2
S8 Ba2 Ba3 99.22(5) . 2
S7 Ba2 Ba3 129.88(5) 2_545 2
S3 Ba2 Ba3 51.33(4) . 2
S12 Ba3 S11 120.94(6) 1_655 4_675
S12 Ba3 S8 96.72(7) 1_655 2_645
S11 Ba3 S8 69.21(6) 4_675 2_645
S12 Ba3 S1 88.81(7) 1_655 4_676
S11 Ba3 S1 138.83(6) 4_675 4_676
S8 Ba3 S1 80.38(6) 2_645 4_676
S12 Ba3 S6 110.59(7) 1_655 .
S11 Ba3 S6 76.91(6) 4_675 .
S8 Ba3 S6 144.23(6) 2_645 .
S1 Ba3 S6 121.44(6) 4_676 .
S12 Ba3 S5 68.52(6) 1_655 .
S11 Ba3 S5 130.79(6) 4_675 .
S8 Ba3 S5 159.04(6) 2_645 .
S1 Ba3 S5 84.38(6) 4_676 .
S6 Ba3 S5 56.69(6) . .
S12 Ba3 S2 65.89(7) 1_655 3_675
S11 Ba3 S2 58.05(6) 4_675 3_675
S8 Ba3 S2 91.82(6) 2_645 3_675
S1 Ba3 S2 152.59(6) 4_676 3_675
S6 Ba3 S2 79.45(6) . 3_675
S5 Ba3 S2 95.19(6) . 3_675
S12 Ba3 S12 162.78(3) 1_655 2_545
S11 Ba3 S12 71.19(6) 4_675 2_545
S8 Ba3 S12 75.50(6) 2_645 2_545
S1 Ba3 S12 74.86(6) 4_676 2_545
S6 Ba3 S12 83.18(6) . 2_545
S5 Ba3 S12 114.23(6) . 2_545
S2 Ba3 S12 128.77(6) 3_675 2_545
S12 Ba3 Ba4 85.49(5) 1_655 1_655
S11 Ba3 Ba4 42.71(5) 4_675 1_655
S8 Ba3 Ba4 46.11(5) 2_645 1_655
S1 Ba3 Ba4 124.73(5) 4_676 1_655
S6 Ba3 Ba4 111.88(5) . 1_655
S5 Ba3 Ba4 141.20(5) . 1_655
S2 Ba3 Ba4 46.79(4) 3_675 1_655
S12 Ba3 Ba4 99.20(4) 2_545 1_655
S12 Ba3 Ba1 107.84(6) 1_655 2_645
S11 Ba3 Ba1 99.00(5) 4_675 2_645
S8 Ba3 Ba1 43.21(4) 2_645 2_645
S1 Ba3 Ba1 41.36(4) 4_676 2_645
S6 Ba3 Ba1 137.15(5) . 2_645
S5 Ba3 Ba1 125.32(5) . 2_645
S2 Ba3 Ba1 134.81(4) 3_675 2_645
S12 Ba3 Ba1 56.02(5) 2_545 2_645
Ba4 Ba3 Ba1 89.16(3) 1_655 2_645
S12 Ba3 Ba2 148.63(5) 1_655 2_545
S11 Ba3 Ba2 74.71(5) 4_675 2_545
S8 Ba3 Ba2 114.61(5) 2_645 2_545
S1 Ba3 Ba2 94.64(4) 4_676 2_545
S6 Ba3 Ba2 42.53(4) . 2_545
S5 Ba3 Ba2 80.78(5) . 2_545
S2 Ba3 Ba2 112.39(5) 3_675 2_545
S12 Ba3 Ba2 41.43(5) 2_545 2_545
Ba4 Ba3 Ba2 116.95(3) 1_655 2_545
Ba1 Ba3 Ba2 94.85(4) 2_645 2_545
S4 Ba4 S11 115.69(6) . 4_575
S4 Ba4 S5 151.71(6) . 4_575
S11 Ba4 S5 77.94(6) 4_575 4_575
S4 Ba4 S3 80.21(7) . 3_575
S11 Ba4 S3 112.87(6) 4_575 3_575
S5 Ba4 S3 71.53(6) 4_575 3_575
S4 Ba4 S1 77.86(6) . .
S11 Ba4 S1 160.23(7) 4_575 .
S5 Ba4 S1 83.85(6) 4_575 .
S3 Ba4 S1 52.94(6) 3_575 .
S4 Ba4 S6 68.19(6) . .
S11 Ba4 S6 129.87(7) 4_575 .
S5 Ba4 S6 123.70(6) 4_575 .
S3 Ba4 S6 116.83(6) 3_575 .
S1 Ba4 S6 67.38(6) . .
S4 Ba4 S8 80.32(7) . 2_545
S11 Ba4 S8 68.18(6) 4_575 2_545
S5 Ba4 S8 127.77(6) 4_575 2_545
S3 Ba4 S8 158.46(6) 3_575 2_545
S1 Ba4 S8 130.52(6) . 2_545
S6 Ba4 S8 63.34(6) . 2_545
S4 Ba4 S2 67.17(6) . 3_575
S11 Ba4 S2 59.40(6) 4_575 3_575
S5 Ba4 S2 104.72(6) 4_575 3_575
S3 Ba4 S2 72.84(6) 3_575 3_575
S1 Ba4 S2 119.32(6) . 3_575
S6 Ba4 S2 131.45(6) . 3_575
S8 Ba4 S2 91.12(6) 2_545 3_575
S4 Ba4 S9 141.43(6) . 2_545
S11 Ba4 S9 84.07(6) 4_575 2_545
S5 Ba4 S9 60.46(6) 4_575 2_545
S3 Ba4 S9 124.28(6) 3_575 2_545
S1 Ba4 S9 93.66(6) . 2_545
S6 Ba4 S9 73.78(6) . 2_545
S8 Ba4 S9 77.13(6) 2_545 2_545
S2 Ba4 S9 143.30(6) 3_575 2_545
S4 Ba4 S10 123.68(6) . 4_675
S11 Ba4 S10 115.55(6) 4_575 4_675
S5 Ba4 S10 61.94(6) 4_575 4_675
S3 Ba4 S10 100.08(6) 3_575 4_675
S1 Ba4 S10 60.61(6) . 4_675
S6 Ba4 S10 61.80(6) . 4_675
S8 Ba4 S10 98.33(6) 2_545 4_675
S2 Ba4 S10 166.60(6) 3_575 4_675
S9 Ba4 S10 33.08(5) 2_545 4_675
S4 Ba4 Ba3 74.78(5) . 1_455
S11 Ba4 Ba3 43.55(5) 4_575 1_455
S5 Ba4 Ba3 121.34(5) 4_575 1_455
S3 Ba4 Ba3 121.05(5) 3_575 1_455
S1 Ba4 Ba3 152.64(4) . 1_455
S6 Ba4 Ba3 101.77(5) . 1_455
S8 Ba4 Ba3 43.86(4) 2_545 1_455
S2 Ba4 Ba3 48.33(4) 3_575 1_455
S9 Ba4 Ba3 107.69(4) 2_545 1_455
S10 Ba4 Ba3 138.12(4) 4_675 1_455
B1 S1 Ba1 82.2(3) . 3_675
B1 S1 Ba3 96.4(4) . 4_575
Ba1 S1 Ba3 95.15(6) 3_675 4_575
B1 S1 Ba4 86.9(3) . .
Ba1 S1 Ba4 165.74(8) 3_675 .
Ba3 S1 Ba4 95.20(6) 4_575 .
B1 S1 Ba1 83.5(4) . .
Ba1 S1 Ba1 78.65(6) 3_675 .
Ba3 S1 Ba1 173.76(7) 4_575 .
Ba4 S1 Ba1 91.03(6) . .
B1 S2 Ba1 79.8(3) . 3_675
B1 S2 Ba4 108.3(4) . 3_575
Ba1 S2 Ba4 164.66(8) 3_675 3_575
B1 S2 Ba1 80.7(4) . .
Ba1 S2 Ba1 75.95(6) 3_675 .
Ba4 S2 Ba1 117.65(7) 3_575 .
B1 S2 Ba3 115.3(4) . 3_675
Ba1 S2 Ba3 79.84(6) 3_675 3_675
Ba4 S2 Ba3 84.88(6) 3_575 3_675
Ba1 S2 Ba3 148.00(8) . 3_675
B1 S3 S4 109.9(3) 3_575 .
B1 S3 Ba4 89.5(3) 3_575 3_575
S4 S3 Ba4 134.10(12) . 3_575
B1 S3 Ba2 122.7(3) 3_575 .
S4 S3 Ba2 57.45(9) . .
Ba4 S3 Ba2 142.28(7) 3_575 .
S3 S4 Ba4 116.55(12) . .
S3 S4 Ba2 88.27(10) . .
Ba4 S4 Ba2 141.39(8) . .
S3 S4 Ba1 114.35(11) . .
Ba4 S4 Ba1 102.79(7) . .
Ba2 S4 Ba1 91.59(7) . .
B2 S5 Ba4 111.2(3) . 4_676
B2 S5 Ba2 88.5(3) . .
Ba4 S5 Ba2 98.26(6) 4_676 .
B2 S5 Ba1 83.9(3) . .
Ba4 S5 Ba1 164.59(8) 4_676 .
Ba2 S5 Ba1 84.37(6) . .
B2 S5 Ba3 83.4(3) . .
Ba4 S5 Ba3 96.49(7) 4_676 .
Ba2 S5 Ba3 164.96(8) . .
Ba1 S5 Ba3 82.18(6) . .
B2 S6 Ba2 95.2(3) . 2_545
B2 S6 Ba3 84.1(3) . .
Ba2 S6 Ba3 93.99(6) 2_545 .
B2 S6 Ba4 103.1(3) . .
Ba2 S6 Ba4 94.20(6) 2_545 .
Ba3 S6 Ba4 168.54(8) . .
B2 S6 Ba1 81.5(3) . .
Ba2 S6 Ba1 174.51(9) 2_545 .
Ba3 S6 Ba1 81.32(5) . .
Ba4 S6 Ba1 90.84(6) . .
B2 S7 S8 107.6(3) 2 .
B2 S7 Ba2 81.0(3) 2 2
S8 S7 Ba2 129.63(11) . 2
B2 S7 Ba1 136.4(3) 2 .
S8 S7 Ba1 63.84(9) . .
Ba2 S7 Ba1 139.14(7) 2 .
S7 S8 Ba1 80.99(10) . .
S7 S8 Ba3 102.10(11) . 2_655
Ba1 S8 Ba3 93.53(6) . 2_655
S7 S8 Ba2 92.65(10) . .
Ba1 S8 Ba2 83.70(6) . .
Ba3 S8 Ba2 164.40(8) 2_655 .
S7 S8 Ba4 104.19(10) . 2
Ba1 S8 Ba4 172.97(8) . 2
Ba3 S8 Ba4 90.03(6) 2_655 2
Ba2 S8 Ba4 91.24(6) . 2
S10 S9 S11 106.76(15) 3_576 .
S10 S9 Ba2 96.17(12) 3_576 .
S11 S9 Ba2 67.28(10) . .
S10 S9 Ba4 76.11(10) 3_576 2
S11 S9 Ba4 158.16(13) . 2
Ba2 S9 Ba4 90.95(6) . 2
S9 S10 S12 105.03(15) 3_576 .
S9 S10 Ba4 70.81(10) 3_576 4_576
S12 S10 Ba4 129.63(13) . 4_576
S9 S11 Ba2 74.95(10) . .
S9 S11 Ba4 92.91(11) . 4_676
Ba2 S11 Ba4 103.69(7) . 4_676
S9 S11 Ba3 101.63(12) . 4_576
Ba2 S11 Ba3 162.33(9) . 4_576
Ba4 S11 Ba3 93.74(7) 4_676 4_576
S10 S12 Ba2 87.84(12) . .
S10 S12 Ba3 90.68(11) . 1_455
Ba2 S12 Ba3 116.91(8) . 1_455
S10 S12 Ba3 106.16(11) . 2
Ba2 S12 Ba3 90.00(6) . 2
Ba3 S12 Ba3 149.07(10) 1_455 2
S2 B1 S1 125.1(7) . .
S2 B1 S3 126.0(6) . 3_575
S1 B1 S3 108.7(6) . 3_575
S2 B1 Ba1 69.1(3) . 3_675
S1 B1 Ba1 66.0(3) . 3_675
S3 B1 Ba1 148.1(5) 3_575 3_675
S5 B2 S6 120.7(5) . .
S5 B2 S7 113.5(6) . 2_545
S6 B2 S7 125.8(6) . 2_545

loop_
_geom_bond_atom_site_label_1
_geom_bond_atom_site_label_2
_geom_bond_distance
_geom_bond_site_symmetry_2
Ba1 S4 3.098(3) .
Ba1 S1 3.160(2) 3_675
Ba1 S2 3.252(3) 3_675
Ba1 S8 3.267(3) .
Ba1 S5 3.318(3) .
Ba1 S1 3.394(3) .
Ba1 S6 3.399(3) .
Ba1 B1 3.426(11) 3_675
Ba1 S2 3.498(3) .
Ba1 S7 3.595(3) .
Ba1 Ba1 4.157(2) 3_675
Ba1 Ba3 4.7630(16) 2_655
Ba2 S4 3.092(3) .
Ba2 S11 3.103(3) .
Ba2 S12 3.163(3) .
Ba2 S6 3.240(3) 2
Ba2 S9 3.248(3) .
Ba2 S5 3.289(3) .
Ba2 S8 3.382(3) .
Ba2 S7 3.527(3) 2_545
Ba2 S3 3.666(3) .
Ba2 Ba3 4.7805(18) 2
Ba3 S12 3.258(3) 1_655
Ba3 S11 3.259(3) 4_675
Ba3 S8 3.270(3) 2_645
Ba3 S1 3.291(3) 4_676
Ba3 S6 3.297(3) .
Ba3 S5 3.321(3) .
Ba3 S2 3.540(3) 3_675
Ba3 S12 3.585(3) 2_545
Ba3 Ba4 4.7199(18) 1_655
Ba3 Ba1 4.7630(16) 2_645
Ba3 Ba2 4.7805(18) 2_545
Ba4 S4 3.079(3) .
Ba4 S11 3.208(3) 4_575
Ba4 S5 3.274(3) 4_575
Ba4 S3 3.282(3) 3_575
Ba4 S1 3.372(2) .
Ba4 S6 3.377(3) .
Ba4 S8 3.402(3) 2_545
Ba4 S2 3.454(3) 3_575
Ba4 S9 3.546(3) 2_545
Ba4 S10 3.644(3) 4_675
Ba4 Ba3 4.7199(18) 1_455
S1 B1 1.820(11) .
S1 Ba1 3.160(2) 3_675
S1 Ba3 3.291(3) 4_575
S2 B1 1.799(11) .
S2 Ba1 3.252(3) 3_675
S2 Ba4 3.454(3) 3_575
S2 Ba3 3.540(3) 3_675
S3 B1 1.830(12) 3_575
S3 S4 2.066(3) .
S3 Ba4 3.282(3) 3_575
S5 B2 1.806(10) .
S5 Ba4 3.274(3) 4_676
S6 B2 1.809(11) .
S6 Ba2 3.240(3) 2_545
S7 B2 1.826(10) 2
S7 S8 2.097(3) .
S7 Ba2 3.527(3) 2
S8 Ba3 3.270(3) 2_655
S8 Ba4 3.402(3) 2
S9 S10 2.049(3) 3_576
S9 S11 2.060(3) .
S9 Ba4 3.546(3) 2
S10 S9 2.049(3) 3_576
S10 S12 2.060(4) .
S10 Ba4 3.644(3) 4_576
S11 Ba4 3.208(3) 4_676
S11 Ba3 3.259(3) 4_576
S12 Ba3 3.258(3) 1_455
S12 Ba3 3.585(3) 2
B1 S3 1.830(12) 3_575
B1 Ba1 3.426(11) 3_675
B2 S7 1.826(10) 2_545
